data_7124346
loop_
_publ_author_name
'Liu, Chengjun'
'Sun, Zenghui'
'Xie, Fukai'
'Liang, Guoduan'
'Yang, Lu'
'Li, Yaqiao'
'Cheng, Mao-sheng'
'Lin, Bin'
'Liu, Yongxiang'

_publ_section_title
;
 Gold(I)-Catalyzed Pathway-Switchable Tandem Cycloisomerizations to
 Indolizino[8,7-b]indole and Indolo[2,3-a]quinolizine Derivatives
;
_journal_name_full 'Chemical Communications'
_journal_paper_doi 10.1039/C9CC05667J
_journal_year 2019
_chemical_formula_moiety 'C21 H22 N2 O3'
_chemical_formula_sum 'C21 H22 N2 O3'
_chemical_formula_weight 350.40
_space_group_crystal_system monoclinic
_space_group_IT_number 14
_space_group_name_Hall '-P 2ybc'
_space_group_name_H-M_alt 'P 1 21/c 1'
_symmetry_space_group_name_Hall '-P 2ybc'
_symmetry_space_group_name_H-M 'P 1 21/c 1'
_atom_sites_solution_hydrogens geom
_atom_sites_solution_primary direct
_audit_creation_date 2018-04-27
_audit_creation_method
;
Olex2 1.2
(compiled 2018.04.26 svn.r3504 for OlexSys, GUI svn.r5492)
;
_audit_update_record
;
2019-04-16 deposited with the CCDC.    2019-10-18 downloaded from the CCDC.
;
_cell_angle_alpha 90
_cell_angle_beta 106.829(13)
_cell_angle_gamma 90
_cell_formula_units_Z 4
_cell_length_a 17.426(2)
_cell_length_b 7.9081(7)
_cell_length_c 14.0205(16)
_cell_measurement_reflns_used 3809
_cell_measurement_temperature 100.01(10)
_cell_measurement_theta_max 26.5490
_cell_measurement_theta_min 2.8430
_cell_volume 1849.4(4)
_computing_cell_refinement 'CrysAlisPro 1.171.38.43f (Rigaku OD, 2015)'
_computing_data_collection 'CrysAlisPro 1.171.38.43f (Rigaku OD, 2015)'
_computing_data_reduction 'CrysAlisPro 1.171.38.43f (Rigaku OD, 2015)'
_computing_molecular_graphics 'Olex2 (Dolomanov et al., 2009)'
_computing_publication_material 'Olex2 (Dolomanov et al., 2009)'
_computing_structure_refinement 'ShelXL (Sheldrick, 2015)'
_computing_structure_solution 'ShelXT (Sheldrick, 2015)'
_diffrn_ambient_environment N~2~
_diffrn_ambient_temperature 100.01(10)
_diffrn_detector 'CCD plate'
_diffrn_detector_area_resol_mean 5.2684
_diffrn_detector_type AtlasS2
_diffrn_measured_fraction_theta_full 1.000
_diffrn_measured_fraction_theta_max 1.000
_diffrn_measurement_details
;
List of Runs (angles in degrees, time in seconds):

  # Type    Start    End  Width  t~exp~   \w     \q     \k     \f   Frames
#--------------------------------------------------------------------------
  1  \w    -84.00  13.00   1.00    3.00    --  -11.74 -57.00 120.00   97
  2  \w    -79.00  20.00   1.00    3.00    --  -11.74 -77.00   0.00   99
  3  \w    -40.00  58.00   1.00    3.00    --  -11.74  57.00 -90.00   98
;
_diffrn_measurement_device 'four-circle diffractometer'
_diffrn_measurement_device_type 'SuperNova, Dual, Cu at zero, AtlasS2'
_diffrn_measurement_method '\w scans'
_diffrn_orient_matrix_type 'CrysAlisPro convention (1999,Acta A55,543-557)'
_diffrn_orient_matrix_UB_11 0.0221385000
_diffrn_orient_matrix_UB_12 0.0164705000
_diffrn_orient_matrix_UB_13 -0.0343344000
_diffrn_orient_matrix_UB_21 0.0362828000
_diffrn_orient_matrix_UB_22 -0.0044994000
_diffrn_orient_matrix_UB_23 0.0392847000
_diffrn_orient_matrix_UB_31 0.0022080000
_diffrn_orient_matrix_UB_32 -0.0879477000
_diffrn_orient_matrix_UB_33 -0.0083840000
_diffrn_radiation_monochromator mirror
_diffrn_radiation_probe x-ray
_diffrn_radiation_type MoK\a
_diffrn_radiation_wavelength 0.71073
_diffrn_reflns_av_R_equivalents 0.0498
_diffrn_reflns_av_unetI/netI 0.0428
_diffrn_reflns_Laue_measured_fraction_full 1.000
_diffrn_reflns_Laue_measured_fraction_max 1.000
_diffrn_reflns_limit_h_max 20
_diffrn_reflns_limit_h_min -20
_diffrn_reflns_limit_k_max 9
_diffrn_reflns_limit_k_min -9
_diffrn_reflns_limit_l_max 16
_diffrn_reflns_limit_l_min -16
_diffrn_reflns_number 11542
_diffrn_reflns_point_group_measured_fraction_full 1.000
_diffrn_reflns_point_group_measured_fraction_max 1.000
_diffrn_reflns_theta_full 24.999
_diffrn_reflns_theta_max 24.999
_diffrn_reflns_theta_min 2.442
_diffrn_source 'micro-focus sealed X-ray tube'
_diffrn_source_type 'SuperNova (Mo) X-ray Source'
_exptl_absorpt_coefficient_mu 0.085
_exptl_absorpt_correction_T_max 1.00000
_exptl_absorpt_correction_T_min 0.61515
_exptl_absorpt_correction_type multi-scan
_exptl_absorpt_process_details
;
CrysAlisPro 1.171.38.43f (Rigaku Oxford Diffraction, 2015)
Empirical absorption correction using spherical harmonics,
 implemented in SCALE3 ABSPACK scaling algorithm.
;
_exptl_crystal_colour yellow
_exptl_crystal_colour_primary yellow
_exptl_crystal_density_diffrn 1.258
_exptl_crystal_description block
_exptl_crystal_F_000 744
_exptl_crystal_size_max 0.14
_exptl_crystal_size_mid 0.13
_exptl_crystal_size_min 0.12
_refine_diff_density_max 0.692
_refine_diff_density_min -0.265
_refine_diff_density_rms 0.082
_refine_ls_extinction_method none
_refine_ls_goodness_of_fit_ref 1.057
_refine_ls_hydrogen_treatment constr
_refine_ls_matrix_type full
_refine_ls_number_parameters 239
_refine_ls_number_reflns 3258
_refine_ls_number_restraints 0
_refine_ls_restrained_S_all 1.057
_refine_ls_R_factor_all 0.0954
_refine_ls_R_factor_gt 0.0835
_refine_ls_shift/su_max 0.000
_refine_ls_shift/su_mean 0.000
_refine_ls_structure_factor_coef Fsqd
_refine_ls_weighting_details 'w=1/[\s^2^(Fo^2^)+(0.1180P)^2^+2.4891P] where P=(Fo^2^+2Fc^2^)/3'
_refine_ls_weighting_scheme calc
_refine_ls_wR_factor_gt 0.2124
_refine_ls_wR_factor_ref 0.2233
_reflns_Friedel_coverage 0.000
_reflns_number_gt 2740
_reflns_number_total 3258
_reflns_threshold_expression 'I > 2\s(I)'
_cod_data_source_file c9cc05667j2.cif
_cod_data_source_block exp_1421
_cod_database_code 7124346
_shelx_shelxl_version_number 2017/1
_shelx_space_group_comment
;
The symmetry employed for this shelxl refinement is uniquely defined
by the following loop, which should always be used as a source of
symmetry information in preference to the above space-group names.
They are only intended as comments.
;
_reflns_odcompleteness_completeness 99.93
_reflns_odcompleteness_iscentric 1
_reflns_odcompleteness_theta 26.32
_olex2_refinement_description
;
1. Fixed Uiso
 At 1.2 times of:
  All C(H) groups, All C(H,H) groups
 At 1.5 times of:
  All C(H,H,H) groups
2.a Secondary CH2 refined with riding coordinates:
 C10(H10A,H10B), C9(H9A,H9B)
2.b Aromatic/amide H refined with riding coordinates:
 C12(H12), C5(H5), C14(H14), C2(H2), C4(H4), C3(H3)
2.c Idealised Me refined as rotating group:
 C16(H16A,H16B,H16C), C19(H19A,H19B,H19C), C20(H20A,H20B,H20C), C21(H21A,H21B,
 H21C)
;
_olex2_submission_special_instructions 'No special instructions were received'
_oxdiff_exptl_absorpt_empirical_details
;
Empirical correction (ABSPACK) includes:
- Absorption correction using spherical harmonics
- Frame scaling
- Detector area scaling
;
_oxdiff_exptl_absorpt_empirical_full_max 1.601
_oxdiff_exptl_absorpt_empirical_full_min 0.740

loop_
_space_group_symop_operation_xyz
'x, y, z'
'-x, y+1/2, -z+1/2'
'-x, -y, -z'
'x, -y-1/2, z-1/2'

loop_
_atom_site_label
_atom_site_type_symbol
_atom_site_fract_x
_atom_site_fract_y
_atom_site_fract_z
_atom_site_U_iso_or_equiv
_atom_site_adp_type
_atom_site_occupancy
_atom_site_site_symmetry_order
_atom_site_calc_flag
_atom_site_refinement_flags_posn
O2 O 0.74499(12) 0.3270(2) 0.52246(15) 0.0259(5) Uani 1 1 d .
O1 O 0.67779(15) 0.3537(3) 0.35835(16) 0.0349(6) Uani 1 1 d .
N1 N 0.66423(14) 0.5491(3) 0.47229(17) 0.0210(6) Uani 1 1 d .
N2 N 0.77781(16) 0.7138(3) 0.72392(18) 0.0284(6) Uani 1 1 d .
O3 O 0.85551(18) 0.7967(4) 0.87767(19) 0.0610(9) Uani 1 1 d .
C11 C 0.77108(18) 0.6513(3) 0.6289(2) 0.0221(7) Uani 1 1 d .
C17 C 0.69611(16) 0.4004(4) 0.4435(2) 0.0214(6) Uani 1 1 d .
C7 C 0.68882(17) 0.6286(3) 0.5669(2) 0.0212(6) Uani 1 1 d .
C6 C 0.58287(17) 0.5948(4) 0.4280(2) 0.0235(7) Uani 1 1 d .
C8 C 0.62619(19) 0.7183(4) 0.5816(2) 0.0268(7) Uani 1 1 d .
C12 C 0.83773(18) 0.6356(4) 0.5975(2) 0.0230(7) Uani 1 1 d .
H12 H 0.832866 0.598231 0.533085 0.028 Uiso 1 1 calc R
C1 C 0.55880(18) 0.6990(4) 0.4943(2) 0.0274(7) Uani 1 1 d .
C5 C 0.53071(18) 0.5464(4) 0.3367(2) 0.0289(7) Uani 1 1 d .
H5 H 0.546733 0.473845 0.293862 0.035 Uiso 1 1 calc R
C13 C 0.91437(19) 0.6758(4) 0.6621(2) 0.0302(7) Uani 1 1 d .
C14 C 0.9200(2) 0.7280(4) 0.7567(2) 0.0357(8) Uani 1 1 d .
H14 H 0.970514 0.751938 0.799500 0.043 Uiso 1 1 calc R
C15 C 0.8519(2) 0.7476(5) 0.7930(2) 0.0379(9) Uani 1 1 d .
C2 C 0.4796(2) 0.7596(4) 0.4674(3) 0.0365(9) Uani 1 1 d .
H2 H 0.462130 0.827462 0.511109 0.044 Uiso 1 1 calc R
C18 C 0.7900(2) 0.1719(4) 0.5121(3) 0.0343(8) Uani 1 1 d .
C10 C 0.7043(2) 0.7359(5) 0.7560(3) 0.0372(8) Uani 1 1 d .
H10A H 0.716415 0.807440 0.814683 0.045 Uiso 1 1 calc R
H10B H 0.687197 0.626672 0.773899 0.045 Uiso 1 1 calc R
C9 C 0.6373(2) 0.8138(4) 0.6754(3) 0.0362(8) Uani 1 1 d .
H9A H 0.588110 0.811291 0.694686 0.043 Uiso 1 1 calc R
H9B H 0.649861 0.930863 0.665674 0.043 Uiso 1 1 calc R
C4 C 0.45352(19) 0.6119(5) 0.3128(3) 0.0382(9) Uani 1 1 d .
H4 H 0.417297 0.583417 0.251992 0.046 Uiso 1 1 calc R
C16 C 0.9859(2) 0.6619(5) 0.6239(3) 0.0413(9) Uani 1 1 d .
H16A H 0.998084 0.544837 0.617474 0.062 Uiso 1 1 calc GR
H16B H 1.031020 0.716149 0.669700 0.062 Uiso 1 1 calc GR
H16C H 0.974555 0.715964 0.559996 0.062 Uiso 1 1 calc GR
C3 C 0.4287(2) 0.7184(5) 0.3767(3) 0.0413(9) Uani 1 1 d .
H3 H 0.376876 0.761977 0.357502 0.050 Uiso 1 1 calc R
C19 C 0.7309(2) 0.0300(4) 0.4765(3) 0.0443(9) Uani 1 1 d .
H19A H 0.699746 0.015269 0.522290 0.066 Uiso 1 1 calc GR
H19B H 0.759304 -0.072605 0.472833 0.066 Uiso 1 1 calc GR
H19C H 0.695933 0.057077 0.411714 0.066 Uiso 1 1 calc GR
C20 C 0.8386(3) 0.1411(5) 0.6200(3) 0.0627(14) Uani 1 1 d .
H20A H 0.872565 0.236770 0.644186 0.094 Uiso 1 1 calc GR
H20B H 0.870952 0.041729 0.623704 0.094 Uiso 1 1 calc GR
H20C H 0.802844 0.125448 0.660081 0.094 Uiso 1 1 calc GR
C21 C 0.8418(3) 0.2070(6) 0.4448(5) 0.0764(17) Uani 1 1 d .
H21A H 0.808273 0.226881 0.378245 0.115 Uiso 1 1 calc GR
H21B H 0.875757 0.111331 0.445061 0.115 Uiso 1 1 calc GR
H21C H 0.874227 0.304982 0.468349 0.115 Uiso 1 1 calc GR

loop_
_atom_site_aniso_label
_atom_site_aniso_U_11
_atom_site_aniso_U_22
_atom_site_aniso_U_33
_atom_site_aniso_U_23
_atom_site_aniso_U_13
_atom_site_aniso_U_12
O2 0.0318(12) 0.0176(10) 0.0256(11) -0.0001(8) 0.0039(9) 0.0036(9)
O1 0.0511(15) 0.0287(12) 0.0229(12) -0.0032(9) 0.0074(10) 0.0053(10)
N1 0.0217(12) 0.0199(12) 0.0217(12) 0.0010(10) 0.0065(10) 0.0007(10)
N2 0.0358(15) 0.0308(14) 0.0204(13) -0.0014(10) 0.0109(11) -0.0086(12)
O3 0.0653(19) 0.093(2) 0.0246(14) -0.0215(14) 0.0130(13) -0.0191(17)
C11 0.0335(16) 0.0155(13) 0.0172(14) 0.0015(11) 0.0070(12) -0.0014(12)
C17 0.0206(14) 0.0207(14) 0.0236(16) 0.0028(12) 0.0073(12) -0.0017(12)
C7 0.0288(16) 0.0159(13) 0.0218(15) 0.0003(11) 0.0121(12) -0.0012(12)
C6 0.0203(14) 0.0211(14) 0.0285(16) 0.0108(12) 0.0061(12) 0.0011(12)
C8 0.0312(16) 0.0216(15) 0.0337(17) 0.0041(12) 0.0191(14) 0.0003(13)
C12 0.0301(16) 0.0214(14) 0.0175(14) 0.0009(11) 0.0071(12) 0.0004(12)
C1 0.0261(16) 0.0223(15) 0.0383(18) 0.0104(13) 0.0164(14) 0.0004(13)
C5 0.0292(16) 0.0276(16) 0.0286(17) 0.0105(13) 0.0062(14) -0.0040(13)
C13 0.0315(17) 0.0320(17) 0.0242(16) 0.0060(13) 0.0034(13) -0.0031(14)
C14 0.0344(18) 0.0418(19) 0.0239(17) 0.0000(14) -0.0025(14) -0.0098(15)
C15 0.048(2) 0.043(2) 0.0192(16) -0.0052(15) 0.0044(15) -0.0121(16)
C2 0.0299(18) 0.0232(17) 0.061(2) 0.0147(16) 0.0212(18) 0.0054(13)
C18 0.0354(18) 0.0176(15) 0.047(2) 0.0000(14) 0.0081(16) 0.0096(13)
C10 0.049(2) 0.0390(19) 0.0310(18) -0.0109(15) 0.0230(17) -0.0142(16)
C9 0.043(2) 0.0295(17) 0.045(2) -0.0058(15) 0.0280(17) 0.0000(15)
C4 0.0263(17) 0.0387(19) 0.045(2) 0.0222(16) 0.0029(15) -0.0057(15)
C16 0.0304(18) 0.055(2) 0.0360(19) -0.0005(17) 0.0050(15) -0.0020(16)
C3 0.0208(16) 0.0359(19) 0.065(3) 0.0233(18) 0.0084(17) 0.0047(14)
C19 0.059(2) 0.0199(16) 0.050(2) -0.0017(15) 0.0079(19) -0.0004(16)
C20 0.057(3) 0.038(2) 0.069(3) -0.006(2) -0.022(2) 0.0212(19)
C21 0.068(3) 0.050(3) 0.138(5) 0.018(3) 0.071(3) 0.021(2)

loop_
_atom_type_symbol
_atom_type_description
_atom_type_scat_dispersion_real
_atom_type_scat_dispersion_imag
_atom_type_scat_source
C C 0.0033 0.0016 'International Tables Vol C Tables 4.2.6.8 and 6.1.1.4'
H H 0.0000 0.0000 'International Tables Vol C Tables 4.2.6.8 and 6.1.1.4'
N N 0.0061 0.0033 'International Tables Vol C Tables 4.2.6.8 and 6.1.1.4'
O O 0.0106 0.0060 'International Tables Vol C Tables 4.2.6.8 and 6.1.1.4'

loop_
_geom_angle_atom_site_label_1
_geom_angle_atom_site_label_2
_geom_angle_atom_site_label_3
_geom_angle
C17 O2 C18 120.8(2)
C17 N1 C7 127.0(2)
C17 N1 C6 120.9(2)
C7 N1 C6 106.8(2)
C11 N2 C15 122.4(3)
C11 N2 C10 119.3(3)
C15 N2 C10 118.2(3)
N2 C11 C7 114.2(3)
C12 C11 N2 119.9(3)
C12 C11 C7 125.4(3)
O2 C17 N1 109.8(2)
O1 C17 O2 128.3(3)
O1 C17 N1 121.9(3)
N1 C7 C11 126.3(2)
C8 C7 N1 109.5(3)
C8 C7 C11 122.4(3)
C1 C6 N1 108.3(3)
C5 C6 N1 129.5(3)
C5 C6 C1 122.2(3)
C7 C8 C1 107.9(3)
C7 C8 C9 119.7(3)
C1 C8 C9 132.4(3)
C11 C12 H12 119.8
C11 C12 C13 120.5(3)
C13 C12 H12 119.8
C6 C1 C8 107.5(3)
C6 C1 C2 118.9(3)
C2 C1 C8 133.5(3)
C6 C5 H5 121.7
C4 C5 C6 116.6(3)
C4 C5 H5 121.7
C12 C13 C16 118.9(3)
C14 C13 C12 118.6(3)
C14 C13 C16 122.5(3)
C13 C14 H14 118.5
C13 C14 C15 123.0(3)
C15 C14 H14 118.5
N2 C15 C14 115.4(3)
O3 C15 N2 120.5(3)
O3 C15 C14 124.1(3)
C1 C2 H2 120.2
C3 C2 C1 119.5(3)
C3 C2 H2 120.2
O2 C18 C19 108.5(3)
O2 C18 C20 101.1(3)
O2 C18 C21 109.7(3)
C19 C18 C20 109.9(3)
C21 C18 C19 113.9(4)
C21 C18 C20 112.9(4)
N2 C10 H10A 109.3
N2 C10 H10B 109.3
N2 C10 C9 111.8(3)
H10A C10 H10B 107.9
C9 C10 H10A 109.3
C9 C10 H10B 109.3
C8 C9 C10 109.4(3)
C8 C9 H9A 109.8
C8 C9 H9B 109.8
C10 C9 H9A 109.8
C10 C9 H9B 109.8
H9A C9 H9B 108.2
C5 C4 H4 118.9
C3 C4 C5 122.2(3)
C3 C4 H4 118.9
C13 C16 H16A 109.5
C13 C16 H16B 109.5
C13 C16 H16C 109.5
H16A C16 H16B 109.5
H16A C16 H16C 109.5
H16B C16 H16C 109.5
C2 C3 C4 120.4(3)
C2 C3 H3 119.8
C4 C3 H3 119.8
C18 C19 H19A 109.5
C18 C19 H19B 109.5
C18 C19 H19C 109.5
H19A C19 H19B 109.5
H19A C19 H19C 109.5
H19B C19 H19C 109.5
C18 C20 H20A 109.5
C18 C20 H20B 109.5
C18 C20 H20C 109.5
H20A C20 H20B 109.5
H20A C20 H20C 109.5
H20B C20 H20C 109.5
C18 C21 H21A 109.5
C18 C21 H21B 109.5
C18 C21 H21C 109.5
H21A C21 H21B 109.5
H21A C21 H21C 109.5
H21B C21 H21C 109.5

loop_
_geom_bond_atom_site_label_1
_geom_bond_atom_site_label_2
_geom_bond_distance
O2 C17 1.320(4)
O2 C18 1.485(4)
O1 C17 1.201(4)
N1 C17 1.409(4)
N1 C7 1.417(4)
N1 C6 1.420(4)
N2 C11 1.394(4)
N2 C15 1.397(4)
N2 C10 1.486(4)
O3 C15 1.233(4)
C11 C7 1.457(4)
C11 C12 1.362(4)
C7 C8 1.367(4)
C6 C1 1.395(4)
C6 C5 1.392(4)
C8 C1 1.438(5)
C8 C9 1.480(5)
C12 H12 0.9300
C12 C13 1.416(4)
C1 C2 1.405(4)
C5 H5 0.9300
C5 C4 1.389(5)
C13 C14 1.365(5)
C13 C16 1.497(5)
C14 H14 0.9300
C14 C15 1.429(5)
C2 H2 0.9300
C2 C3 1.363(6)
C18 C19 1.507(5)
C18 C20 1.524(5)
C18 C21 1.508(6)
C10 H10A 0.9700
C10 H10B 0.9700
C10 C9 1.502(5)
C9 H9A 0.9700
C9 H9B 0.9700
C4 H4 0.9300
C4 C3 1.387(6)
C16 H16A 0.9600
C16 H16B 0.9600
C16 H16C 0.9600
C3 H3 0.9300
C19 H19A 0.9600
C19 H19B 0.9600
C19 H19C 0.9600
C20 H20A 0.9600
C20 H20B 0.9600
C20 H20C 0.9600
C21 H21A 0.9600
C21 H21B 0.9600
C21 H21C 0.9600

loop_
_geom_torsion_atom_site_label_1
_geom_torsion_atom_site_label_2
_geom_torsion_atom_site_label_3
_geom_torsion_atom_site_label_4
_geom_torsion
N1 C7 C8 C1 -0.5(3)
N1 C7 C8 C9 -179.7(3)
N1 C6 C1 C8 -0.1(3)
N1 C6 C1 C2 -179.3(3)
N1 C6 C5 C4 179.9(3)
N2 C11 C7 N1 -172.1(2)
N2 C11 C7 C8 24.7(4)
N2 C11 C12 C13 2.7(4)
N2 C10 C9 C8 51.1(4)
C11 N2 C15 O3 -177.2(3)
C11 N2 C15 C14 5.4(5)
C11 N2 C10 C9 -43.5(4)
C11 C7 C8 C1 165.2(3)
C11 C7 C8 C9 -13.9(4)
C11 C12 C13 C14 0.9(5)
C11 C12 C13 C16 -178.2(3)
C17 O2 C18 C19 -66.4(4)
C17 O2 C18 C20 178.1(3)
C17 O2 C18 C21 58.6(4)
C17 N1 C7 C11 41.3(4)
C17 N1 C7 C8 -153.6(3)
C17 N1 C6 C1 155.8(2)
C17 N1 C6 C5 -22.2(4)
C7 N1 C17 O2 10.1(4)
C7 N1 C17 O1 -171.0(3)
C7 N1 C6 C1 -0.2(3)
C7 N1 C6 C5 -178.2(3)
C7 C11 C12 C13 174.2(3)
C7 C8 C1 C6 0.4(3)
C7 C8 C1 C2 179.4(3)
C7 C8 C9 C10 -24.7(4)
C6 N1 C17 O2 -140.7(2)
C6 N1 C17 O1 38.2(4)
C6 N1 C7 C11 -164.6(3)
C6 N1 C7 C8 0.4(3)
C6 C1 C2 C3 -1.2(4)
C6 C5 C4 C3 -0.9(5)
C8 C1 C2 C3 179.8(3)
C12 C11 C7 N1 16.0(4)
C12 C11 C7 C8 -147.2(3)
C12 C13 C14 C15 -1.4(5)
C1 C6 C5 C4 2.2(4)
C1 C8 C9 C10 156.4(3)
C1 C2 C3 C4 2.6(5)
C5 C6 C1 C8 178.0(3)
C5 C6 C1 C2 -1.2(4)
C5 C4 C3 C2 -1.5(5)
C13 C14 C15 N2 -1.7(5)
C13 C14 C15 O3 -179.0(4)
C15 N2 C11 C7 -178.4(3)
C15 N2 C11 C12 -6.0(4)
C15 N2 C10 C9 140.2(3)
C18 O2 C17 O1 4.3(5)
C18 O2 C17 N1 -176.9(2)
C10 N2 C11 C7 5.5(4)
C10 N2 C11 C12 177.9(3)
C10 N2 C15 O3 -1.1(5)
C10 N2 C15 C14 -178.5(3)
C9 C8 C1 C6 179.4(3)
C9 C8 C1 C2 -1.6(6)
C16 C13 C14 C15 177.7(3)
